data_4020377
loop_
_publ_author_name
'Choong Leol Yoo'
'James C. Fettinger'
'Mark J. Kurth'

_publ_section_title
;
 Stannous Chloride in Alcohol: A One-Pot Conversion of
 2-Nitro-N-arylbenzamides to 2,3-Dihydro-1H-quinazoline-4-ones
;
_journal_name_full 'Journal of Organic Chemistry'
_journal_page_first 6941
_journal_page_last 6943
_journal_paper_doi 10.1021/jo050450f
_journal_volume 70
_journal_year 2005
_chemical_formula_moiety 'C15 H11 F3 N2 O'
_chemical_formula_sum 'C15 H11 F3 N2 O'
_chemical_formula_weight 292.26
_space_group_IT_number 14
_symmetry_cell_setting monoclinic
_symmetry_space_group_name_Hall '-P 2ybc'
_symmetry_space_group_name_H-M 'P 1 21/c 1'
_cell_angle_alpha 90.00
_cell_angle_beta 91.490(3)
_cell_angle_gamma 90.00
_cell_formula_units_Z 8
_cell_length_a 7.6740(10)
_cell_length_b 13.3249(17)
_cell_length_c 25.560(3)
_cell_measurement_temperature 90(2)
_cell_volume 2612.8(6)
_diffrn_ambient_temperature 90(2)
_exptl_crystal_density_diffrn 1.486
_cod_depositor_comments
;
The following automatic conversions were performed:
'_symmetry_cell_setting' value 'Monoclinic' changed to 'monoclinic'
according to '/home/saulius/struct/CIF-dictionaries/cif_core.dic'
dictionary named 'cif_core.dic' version 2.4.1 from 2010-06-29.

Automatic conversion script
Id: cif_fix_enum 1527 2010-12-29 10:47:43Z saulius 
;
_cod_original_sg_symbol_H-M 'P 21/c'
_cod_database_code 4020377

loop_
_symmetry_equiv_pos_as_xyz
'x, y, z'
'-x, y+1/2, -z+1/2'
'-x, -y, -z'
'x, -y-1/2, z-1/2'

loop_
_atom_site_label
_atom_site_type_symbol
_atom_site_fract_x
_atom_site_fract_y
_atom_site_fract_z
_atom_site_U_iso_or_equiv
_atom_site_adp_type
_atom_site_occupancy
_atom_site_symmetry_multiplicity
_atom_site_calc_flag
_atom_site_refinement_flags
_atom_site_disorder_assembly
_atom_site_disorder_group
O1 O 0.24096(14) 0.75343(10) 0.23708(5) 0.0205(3) Uani 1 1 d . . .
C1 C 0.1970(2) 0.76795(14) 0.19117(7) 0.0165(3) Uani 1 1 d . . .
N1 N 0.05256(17) 0.82379(12) 0.17732(5) 0.0176(3) Uani 1 1 d . . .
C2 C 0.3009(2) 0.73214(14) 0.14673(7) 0.0164(3) Uani 1 1 d . . .
C3 C 0.4489(2) 0.67332(14) 0.15675(7) 0.0192(4) Uani 1 1 d . . .
H3 H 0.463(2) 0.6480(14) 0.1905(7) 0.014(5) Uiso 1 1 d . . .
C4 C 0.5625(2) 0.65114(15) 0.11710(8) 0.0225(4) Uani 1 1 d . . .
H4 H 0.671(2) 0.6134(16) 0.1244(8) 0.028(5) Uiso 1 1 d . . .
C5 C 0.5280(2) 0.68860(15) 0.06689(8) 0.0236(4) Uani 1 1 d . . .
H5 H 0.608(2) 0.6730(17) 0.0393(8) 0.031(6) Uiso 1 1 d . . .
C6 C 0.3810(2) 0.74521(15) 0.05581(7) 0.0212(4) Uani 1 1 d . . .
H6 H 0.361(2) 0.7709(15) 0.0239(8) 0.021(5) Uiso 1 1 d . . .
C7 C 0.2645(2) 0.76845(14) 0.09572(7) 0.0183(4) Uani 1 1 d . . .
H7 H 0.091(2) 0.8344(16) 0.0557(8) 0.020(5) Uiso 1 1 d . . .
N7 N 0.1221(2) 0.82968(13) 0.08743(6) 0.0216(3) Uani 1 1 d . . .
C8 C -0.0178(2) 0.81546(18) 0.12311(7) 0.0224(4) Uani 1 1 d . . .
H8A H -0.076(2) 0.7502(15) 0.1194(8) 0.019(5) Uiso 1 1 d . . .
H8B H -0.103(2) 0.8648(16) 0.1193(8) 0.021(5) Uiso 1 1 d . . .
C9 C -0.0593(2) 0.86255(14) 0.21638(6) 0.0165(4) Uani 1 1 d . . .
C10 C -0.0116(2) 0.94035(14) 0.25059(7) 0.0164(3) Uani 1 1 d . . .
C11 C -0.1316(2) 0.97515(15) 0.28685(7) 0.0203(4) Uani 1 1 d . . .
H11 H -0.100(2) 1.0305(16) 0.3100(8) 0.029(6) Uiso 1 1 d . . .
C12 C -0.2973(2) 0.93304(16) 0.28900(7) 0.0220(4) Uani 1 1 d . . .
H12 H -0.379(2) 0.9556(15) 0.3159(8) 0.028(6) Uiso 1 1 d . . .
C13 C -0.3450(2) 0.85736(16) 0.25467(7) 0.0216(4) Uani 1 1 d . . .
H13 H -0.454(2) 0.8316(16) 0.2552(8) 0.024(5) Uiso 1 1 d . . .
C14 C -0.2274(2) 0.82229(15) 0.21863(7) 0.0192(4) Uani 1 1 d . . .
H14 H -0.256(2) 0.7676(17) 0.1948(8) 0.028(6) Uiso 1 1 d . . .
C15 C 0.1662(2) 0.98938(15) 0.25264(7) 0.0218(4) Uani 1 1 d . . .
F1 F 0.25044(13) 0.98572(10) 0.20756(4) 0.0306(3) Uani 1 1 d . . .
F2 F 0.15370(13) 1.08768(9) 0.26507(5) 0.0295(3) Uani 1 1 d . . .
F3 F 0.27303(12) 0.94896(9) 0.28942(4) 0.0286(3) Uani 1 1 d . . .
O21 O 0.97062(15) 0.66521(10) 0.48402(5) 0.0217(3) Uani 1 1 d . . .
N21 N 0.95356(17) 0.72801(12) 0.40143(5) 0.0173(3) Uani 1 1 d . . .
C21 C 1.0191(2) 0.66301(14) 0.43841(7) 0.0171(3) Uani 1 1 d . . .
C22 C 1.1578(2) 0.59514(14) 0.42014(7) 0.0165(3) Uani 1 1 d . . .
C23 C 1.2332(2) 0.52495(15) 0.45454(7) 0.0215(4) Uani 1 1 d . . .
H23 H 1.184(2) 0.5148(15) 0.4889(8) 0.024(5) Uiso 1 1 d . . .
C24 C 1.3739(2) 0.46805(16) 0.43996(8) 0.0257(4) Uani 1 1 d . . .
H24 H 1.420(2) 0.4238(15) 0.4630(8) 0.018(5) Uiso 1 1 d . . .
C25 C 1.4428(2) 0.48165(16) 0.39035(8) 0.0263(4) Uani 1 1 d . . .
H25 H 1.546(2) 0.4407(16) 0.3804(8) 0.026(5) Uiso 1 1 d . . .
C26 C 1.3710(2) 0.55035(16) 0.35554(8) 0.0236(4) Uani 1 1 d . . .
H26 H 1.416(2) 0.5605(15) 0.3213(8) 0.022(5) Uiso 1 1 d . . .
C27 C 1.2258(2) 0.60786(14) 0.36984(7) 0.0190(4) Uani 1 1 d . . .
H27 H 1.196(3) 0.6918(18) 0.3067(9) 0.039(7) Uiso 1 1 d . . .
N27 N 1.1545(2) 0.67991(13) 0.33773(6) 0.0254(4) Uani 1 1 d . . .
C28 C 0.9764(2) 0.70709(16) 0.34556(7) 0.0229(4) Uani 1 1 d . . .
H28A H 0.890(2) 0.6511(15) 0.3333(8) 0.021(5) Uiso 1 1 d . . .
H28B H 0.945(2) 0.7697(16) 0.3277(8) 0.024(5) Uiso 1 1 d . . .
C29 C 0.8102(2) 0.79264(14) 0.41423(6) 0.0176(4) Uani 1 1 d . . .
C30 C 0.8405(2) 0.89281(14) 0.42735(7) 0.0172(4) Uani 1 1 d . . .
C31 C 0.7004(2) 0.95570(15) 0.43738(7) 0.0198(4) Uani 1 1 d . . .
H31 H 0.726(2) 1.0259(15) 0.4456(7) 0.018(5) Uiso 1 1 d . . .
C32 C 0.5315(2) 0.91883(15) 0.43421(7) 0.0208(4) Uani 1 1 d . . .
H32 H 0.437(2) 0.9618(14) 0.4415(7) 0.017(5) Uiso 1 1 d . . .
C33 C 0.5012(2) 0.81953(16) 0.42029(7) 0.0231(4) Uani 1 1 d . . .
H33 H 0.387(2) 0.7868(15) 0.4168(7) 0.019(5) Uiso 1 1 d . . .
C34 C 0.6399(2) 0.75558(15) 0.41077(7) 0.0210(4) Uani 1 1 d . . .
H34 H 0.624(2) 0.6821(17) 0.4008(8) 0.029(6) Uiso 1 1 d . . .
C35 C 1.0241(2) 0.93223(15) 0.43016(7) 0.0210(4) Uani 1 1 d . . .
F21 F 1.12290(12) 0.88546(9) 0.46733(4) 0.0271(3) Uani 1 1 d . . .
F22 F 1.10800(12) 0.92053(9) 0.38498(4) 0.0265(3) Uani 1 1 d . . .
F23 F 1.03105(13) 1.03095(9) 0.44138(5) 0.0306(3) Uani 1 1 d . . .

loop_
_atom_site_aniso_label
_atom_site_aniso_U_11
_atom_site_aniso_U_22
_atom_site_aniso_U_33
_atom_site_aniso_U_23
_atom_site_aniso_U_13
_atom_site_aniso_U_12
O1 0.0210(6) 0.0263(8) 0.0144(6) 0.0030(5) 0.0005(5) 0.0017(5)
C1 0.0174(7) 0.0172(9) 0.0149(8) 0.0007(7) 0.0014(6) -0.0035(7)
N1 0.0166(6) 0.0234(8) 0.0127(7) 0.0001(6) 0.0001(5) 0.0009(6)
C2 0.0175(7) 0.0167(9) 0.0150(8) -0.0017(7) 0.0017(6) -0.0034(7)
C3 0.0216(8) 0.0180(9) 0.0180(8) -0.0011(8) -0.0011(7) -0.0045(8)
C4 0.0196(8) 0.0218(10) 0.0263(10) -0.0077(8) 0.0008(7) -0.0023(8)
C5 0.0227(8) 0.0248(11) 0.0236(9) -0.0095(8) 0.0076(8) -0.0064(8)
C6 0.0277(9) 0.0210(10) 0.0148(8) -0.0025(8) 0.0022(7) -0.0085(8)
C7 0.0205(8) 0.0177(9) 0.0167(8) -0.0009(7) -0.0004(7) -0.0050(7)
N7 0.0269(7) 0.0274(9) 0.0103(7) 0.0024(7) -0.0010(6) 0.0022(7)
C8 0.0202(8) 0.0324(12) 0.0144(8) -0.0014(8) -0.0018(7) 0.0024(9)
C9 0.0178(7) 0.0188(9) 0.0128(8) 0.0029(7) -0.0007(6) 0.0024(7)
C10 0.0157(7) 0.0169(9) 0.0167(8) 0.0033(7) 0.0000(6) -0.0008(7)
C11 0.0209(8) 0.0195(10) 0.0204(9) -0.0015(8) -0.0018(7) 0.0023(8)
C12 0.0181(7) 0.0280(11) 0.0200(9) 0.0024(8) 0.0025(7) 0.0065(8)
C13 0.0139(7) 0.0281(11) 0.0226(9) 0.0038(8) -0.0014(7) 0.0008(8)
C14 0.0199(8) 0.0190(9) 0.0184(8) 0.0008(8) -0.0017(7) 0.0002(8)
C15 0.0220(8) 0.0228(10) 0.0207(9) -0.0017(8) 0.0020(7) -0.0031(8)
F1 0.0310(6) 0.0359(7) 0.0256(6) -0.0037(5) 0.0109(5) -0.0132(5)
F2 0.0324(6) 0.0204(6) 0.0359(7) -0.0051(5) 0.0016(5) -0.0067(5)
F3 0.0192(5) 0.0356(7) 0.0306(6) 0.0018(5) -0.0044(5) -0.0027(5)
O21 0.0273(6) 0.0261(7) 0.0118(6) 0.0006(5) 0.0013(5) 0.0048(6)
N21 0.0208(6) 0.0193(8) 0.0116(7) 0.0009(6) 0.0000(6) 0.0074(6)
C21 0.0190(7) 0.0174(9) 0.0147(8) 0.0008(7) -0.0011(6) 0.0005(7)
C22 0.0186(7) 0.0160(9) 0.0149(8) -0.0016(7) -0.0013(6) 0.0006(7)
C23 0.0260(8) 0.0217(10) 0.0166(8) -0.0002(8) -0.0034(7) 0.0009(8)
C24 0.0300(9) 0.0205(10) 0.0261(10) -0.0009(8) -0.0093(8) 0.0092(9)
C25 0.0231(8) 0.0232(11) 0.0323(11) -0.0080(9) -0.0032(8) 0.0088(8)
C26 0.0240(8) 0.0255(11) 0.0216(9) -0.0041(8) 0.0042(8) 0.0022(8)
C27 0.0213(8) 0.0182(10) 0.0174(8) -0.0008(7) -0.0005(7) 0.0010(7)
N27 0.0330(8) 0.0286(10) 0.0150(7) 0.0061(7) 0.0085(7) 0.0127(8)
C28 0.0312(9) 0.0268(11) 0.0107(8) 0.0012(8) 0.0014(7) 0.0103(9)
C29 0.0201(7) 0.0205(10) 0.0121(8) 0.0013(7) -0.0005(6) 0.0058(7)
C30 0.0158(7) 0.0220(10) 0.0137(8) -0.0007(7) 0.0005(6) 0.0003(7)
C31 0.0210(8) 0.0192(10) 0.0193(9) 0.0005(7) 0.0028(7) 0.0027(8)
C32 0.0162(7) 0.0245(10) 0.0217(9) 0.0015(8) 0.0015(7) 0.0039(8)
C33 0.0173(8) 0.0284(11) 0.0234(9) 0.0019(8) -0.0004(7) -0.0007(8)
C34 0.0223(8) 0.0195(10) 0.0212(9) -0.0012(8) -0.0013(7) -0.0003(8)
C35 0.0172(7) 0.0237(10) 0.0223(9) -0.0026(8) 0.0019(7) 0.0028(8)
F21 0.0176(5) 0.0407(7) 0.0229(6) -0.0024(5) -0.0033(4) 0.0011(5)
F22 0.0204(5) 0.0363(7) 0.0232(6) 0.0012(5) 0.0057(4) -0.0001(5)
F23 0.0243(5) 0.0247(7) 0.0429(7) -0.0081(6) 0.0049(5) -0.0045(5)

loop_
_geom_bond_atom_site_label_1
_geom_bond_atom_site_label_2
_geom_bond_distance
_geom_bond_site_symmetry_2
_geom_bond_publ_flag
O1 C1 1.228(2) . ?
C1 N1 1.373(2) . ?
C1 C2 1.484(2) . ?
N1 C9 1.430(2) . ?
N1 C8 1.478(2) . ?
C2 C3 1.398(2) . ?
C2 C7 1.412(2) . ?
C3 C4 1.385(2) . ?
C3 H3 0.931(18) . ?
C4 C5 1.396(3) . ?
C4 H4 0.99(2) . ?
C5 C6 1.380(3) . ?
C5 H5 0.97(2) . ?
C6 C7 1.408(2) . ?
C6 H6 0.89(2) . ?
C7 N7 1.375(2) . ?
N7 C8 1.439(2) . ?
N7 H7 0.84(2) . ?
C8 H8A 0.98(2) . ?
C8 H8B 0.93(2) . ?
C9 C10 1.399(2) . ?
C9 C14 1.400(2) . ?
C10 C11 1.402(2) . ?
C10 C15 1.513(2) . ?
C11 C12 1.393(2) . ?
C11 H11 0.97(2) . ?
C12 C13 1.380(3) . ?
C12 H12 0.988(19) . ?
C13 C14 1.387(2) . ?
C13 H13 0.904(19) . ?
C14 H14 0.97(2) . ?
C15 F1 1.337(2) . ?
C15 F3 1.344(2) . ?
C15 F2 1.352(2) . ?
O21 C21 1.233(2) . ?
N21 C21 1.368(2) . ?
N21 C29 1.441(2) . ?
N21 C28 1.470(2) . ?
C21 C22 1.481(2) . ?
C22 C23 1.399(2) . ?
C22 C27 1.410(2) . ?
C23 C24 1.378(3) . ?
C23 H23 0.975(19) . ?
C24 C25 1.399(3) . ?
C24 H24 0.90(2) . ?
C25 C26 1.381(3) . ?
C25 H25 1.000(19) . ?
C26 C27 1.409(2) . ?
C26 H26 0.96(2) . ?
C27 N27 1.368(2) . ?
N27 C28 1.433(2) . ?
N27 H27 0.88(2) . ?
C28 H28A 1.04(2) . ?
C28 H28B 0.98(2) . ?
C29 C30 1.394(3) . ?
C29 C34 1.397(2) . ?
C30 C31 1.392(2) . ?
C30 C35 1.504(2) . ?
C31 C32 1.387(2) . ?
C31 H31 0.98(2) . ?
C32 C33 1.388(3) . ?
C32 H32 0.945(18) . ?
C33 C34 1.390(3) . ?
C33 H33 0.982(18) . ?
C34 H34 1.02(2) . ?
C35 F22 1.346(2) . ?
C35 F23 1.347(2) . ?
C35 F21 1.352(2) . ?

loop_
_cod_related_entry_id
_cod_related_entry_database
_cod_related_entry_code
1 ChemSpider 9337234
